data_2229897
loop_
_publ_author_name
'Muthukumaran, J.'
'Parthiban, A.'
'Kannan, M.'
'Rao, H. Surya Prakash'
'Krishna, R.'

_publ_section_title
;
 6,8-Dichloro-<i>N</i>-methyl-3-nitro-4-nitromethyl-4<i>H</i>-chromen-2-amine
;
_journal_coeditor_code ZQ2089
_journal_issue 4
_journal_name_full 'Acta Crystallographica Section E'
_journal_page_first o898
_journal_page_last o899
_journal_paper_doi 10.1107/S1600536811009366
_journal_volume 67
_journal_year 2011
_chemical_formula_iupac 'C11 H9 Cl2 N3 O5'
_chemical_formula_moiety 'C11 H9 Cl2 N3 O5'
_chemical_formula_sum 'C11 H9 Cl2 N3 O5'
_chemical_formula_weight 334.11
_chemical_melting_point 485.65
_chemical_name_systematic
;
6,8-dichloro-<i>N</i>-methyl-3-nitro-4-nitromethyl-4<i>H</i>-chromen-2-amine
;
_space_group_IT_number 2
_symmetry_cell_setting triclinic
_symmetry_space_group_name_Hall '-P 1'
_symmetry_space_group_name_H-M 'P -1'
_atom_sites_solution_hydrogens geom
_atom_sites_solution_primary direct
_atom_sites_solution_secondary difmap
_audit_creation_method SHELXL-97
_cell_angle_alpha 70.017(7)
_cell_angle_beta 72.609(7)
_cell_angle_gamma 87.579(6)
_cell_formula_units_Z 2
_cell_length_a 8.7426(7)
_cell_length_b 9.2727(7)
_cell_length_c 9.3420(7)
_cell_measurement_reflns_used 8735
_cell_measurement_temperature 293(2)
_cell_measurement_theta_max 29.2
_cell_measurement_theta_min 2.7
_cell_volume 677.68(10)
_computing_cell_refinement 'CrysAlis RED (Oxford Diffraction, 2009)'
_computing_data_collection 'CrysAlis CCD (Oxford Diffraction, 2009)'
_computing_data_reduction 'CrysAlis RED (Oxford Diffraction, 2009)'
_computing_molecular_graphics '<i>ORTEP-3 for Windows</i> (Farrugia, 1997) and PLATON (Spek, 2009)'
_computing_publication_material '<i>PLATON</i> (Spek, 2009)'
_computing_structure_refinement '<i>SHELXL97</i> (Sheldrick, 2008)'
_computing_structure_solution '<i>SHELXS97</i> (Sheldrick, 2008)'
_diffrn_ambient_temperature 293(2)
_diffrn_detector_area_resol_mean 15.9821
_diffrn_measured_fraction_theta_full 0.999
_diffrn_measured_fraction_theta_max 0.999
_diffrn_measurement_device_type 'Oxford Diffraction Xcalibur Eos'
_diffrn_measurement_method \w
_diffrn_radiation_monochromator graphite
_diffrn_radiation_source 'fine-focus sealed tube'
_diffrn_radiation_type MoK\a
_diffrn_radiation_wavelength 0.71073
_diffrn_reflns_av_R_equivalents 0.0343
_diffrn_reflns_av_sigmaI/netI 0.0169
_diffrn_reflns_limit_h_max 10
_diffrn_reflns_limit_h_min -10
_diffrn_reflns_limit_k_max 11
_diffrn_reflns_limit_k_min -11
_diffrn_reflns_limit_l_max 11
_diffrn_reflns_limit_l_min -11
_diffrn_reflns_number 15150
_diffrn_reflns_theta_full 24.98
_diffrn_reflns_theta_max 24.98
_diffrn_reflns_theta_min 2.73
_diffrn_standards_decay_% 0
_diffrn_standards_interval_count 0
_diffrn_standards_interval_time 0
_diffrn_standards_number 0
_exptl_absorpt_coefficient_mu 0.504
_exptl_absorpt_correction_T_max 1.000
_exptl_absorpt_correction_T_min 0.792
_exptl_absorpt_correction_type multi-scan
_exptl_absorpt_process_details '(<i>CrysAlis PRO</i>; Oxford Diffraction, 2009)'
_exptl_crystal_colour colourless
_exptl_crystal_density_diffrn 1.637
_exptl_crystal_density_method 'not measured'
_exptl_crystal_description block
_exptl_crystal_F_000 340
_exptl_crystal_size_max 0.4
_exptl_crystal_size_mid 0.35
_exptl_crystal_size_min 0.2
_refine_diff_density_max 0.338
_refine_diff_density_min -0.303
_refine_ls_extinction_method none
_refine_ls_goodness_of_fit_ref 1.006
_refine_ls_hydrogen_treatment constr
_refine_ls_matrix_type full
_refine_ls_number_parameters 191
_refine_ls_number_reflns 2385
_refine_ls_number_restraints 0
_refine_ls_restrained_S_all 1.006
_refine_ls_R_factor_all 0.0363
_refine_ls_R_factor_gt 0.0318
_refine_ls_shift/su_max 0.046
_refine_ls_shift/su_mean 0.0022
_refine_ls_structure_factor_coef Fsqd
_refine_ls_weighting_details 'calc w=1/[\s^2^(Fo^2^)+(0.0910P)^2^+0.0000P] where P=(Fo^2^+2Fc^2^)/3'
_refine_ls_weighting_scheme calc
_refine_ls_wR_factor_gt 0.1069
_refine_ls_wR_factor_ref 0.1098
_reflns_number_gt 2072
_reflns_number_total 2385
_reflns_threshold_expression I>2\s(I)
_cod_data_source_file zq2089.cif
_cod_data_source_block I
_cod_original_cell_volume 677.68(9)
_cod_database_code 2229897
_cod_database_fobs_code 2229897

loop_
_symmetry_equiv_pos_as_xyz
'x, y, z'
'-x, -y, -z'

loop_
_atom_site_type_symbol
_atom_site_label
_atom_site_fract_x
_atom_site_fract_y
_atom_site_fract_z
_atom_site_U_iso_or_equiv
_atom_site_adp_type
_atom_site_calc_flag
_atom_site_refinement_flags
_atom_site_occupancy
_atom_site_disorder_assembly
_atom_site_disorder_group
Cl Cl1 0.66030(6) 0.29149(5) -0.00059(6) 0.04277(19) Uani d . 1 . .
Cl Cl2 0.68824(8) 0.83939(6) -0.46350(6) 0.0599(2) Uani d . 1 . .
O O1 0.77375(15) 0.46548(12) 0.15081(14) 0.0344(3) Uani d . 1 . .
C C6 0.79885(19) 0.71693(18) -0.05514(19) 0.0273(4) Uani d . 1 . .
O O3 1.02216(15) 0.86894(13) 0.20553(15) 0.0389(3) Uani d . 1 . .
N N2 0.98248(17) 0.72806(15) 0.25417(16) 0.0321(3) Uani d . 1 . .
O O2 1.01949(18) 0.63676(15) 0.37199(16) 0.0494(4) Uani d . 1 . .
O O4 0.55005(17) 0.69199(16) 0.26437(17) 0.0502(4) Uani d . 1 . .
C C1 0.7612(2) 0.55977(18) 0.00458(19) 0.0283(4) Uani d . 1 . .
C C5 0.7793(2) 0.80191(19) -0.20214(19) 0.0312(4) Uani d . 1 . .
H H5 0.8046 0.9075 -0.2450 0.037 Uiso calc R 1 . .
C C7 0.8539(2) 0.79260(17) 0.04217(19) 0.0275(4) Uani d . 1 . .
H H7 0.9526 0.8554 -0.0288 0.033 Uiso calc R 1 . .
N N1 0.8653(2) 0.40896(17) 0.35814(18) 0.0383(4) Uani d . 1 . .
H H1 0.9139 0.4331 0.4152 0.046 Uiso calc R 1 . .
C C3 0.6865(2) 0.5726(2) -0.2272(2) 0.0365(4) Uani d . 1 . .
H H3 0.6498 0.5253 -0.2850 0.044 Uiso calc R 1 . .
C C8 0.8987(2) 0.67447(18) 0.17785(19) 0.0285(4) Uani d . 1 . .
C C2 0.7067(2) 0.48781(19) -0.0813(2) 0.0316(4) Uani d . 1 . .
C C9 0.8488(2) 0.51877(19) 0.23183(19) 0.0298(4) Uani d . 1 . .
N N3 0.56967(19) 0.83127(18) 0.19612(18) 0.0373(4) Uani d . 1 . .
C C11 0.7329(2) 0.90325(17) 0.0935(2) 0.0326(4) Uani d . 1 . .
H H11A 0.7759 0.9524 0.1510 0.039 Uiso calc R 1 . .
H H11B 0.7223 0.9831 -0.0017 0.039 Uiso calc R 1 . .
C C4 0.7221(2) 0.7293(2) -0.2847(2) 0.0355(4) Uani d . 1 . .
C C10 0.8075(3) 0.2491(2) 0.4088(3) 0.0485(5) Uani d . 1 . .
H H10A 0.8584 0.2078 0.3263 0.073 Uiso calc R 1 . .
H H10B 0.6932 0.2433 0.4287 0.073 Uiso calc R 1 . .
H H10C 0.8325 0.1909 0.5049 0.073 Uiso calc R 1 . .
O O5 0.4625(2) 0.9172(2) 0.2075(2) 0.0744(5) Uani d . 1 . .

loop_
_atom_site_aniso_label
_atom_site_aniso_U_11
_atom_site_aniso_U_22
_atom_site_aniso_U_33
_atom_site_aniso_U_12
_atom_site_aniso_U_13
_atom_site_aniso_U_23
Cl1 0.0508(3) 0.0246(3) 0.0566(3) -0.0001(2) -0.0175(2) -0.0172(2)
Cl2 0.0942(5) 0.0534(4) 0.0365(3) 0.0011(3) -0.0335(3) -0.0086(2)
O1 0.0450(7) 0.0202(6) 0.0367(6) -0.0035(5) -0.0182(5) -0.0025(5)
C6 0.0271(8) 0.0246(8) 0.0290(8) 0.0025(6) -0.0077(6) -0.0084(6)
O3 0.0469(8) 0.0250(7) 0.0444(7) -0.0074(5) -0.0186(6) -0.0064(5)
N2 0.0362(8) 0.0250(8) 0.0314(7) -0.0018(6) -0.0139(6) -0.0018(6)
O2 0.0678(10) 0.0365(8) 0.0478(8) -0.0027(7) -0.0388(7) -0.0004(6)
O4 0.0407(8) 0.0409(8) 0.0602(9) -0.0049(6) -0.0082(7) -0.0117(7)
C1 0.0295(9) 0.0229(8) 0.0299(8) 0.0040(6) -0.0083(7) -0.0068(6)
C5 0.0348(9) 0.0245(9) 0.0293(8) 0.0015(7) -0.0071(7) -0.0053(7)
C7 0.0308(9) 0.0186(8) 0.0295(8) -0.0006(6) -0.0096(7) -0.0030(6)
N1 0.0483(9) 0.0252(8) 0.0387(8) -0.0021(6) -0.0221(7) 0.0006(6)
C3 0.0392(10) 0.0387(11) 0.0383(10) 0.0041(8) -0.0126(8) -0.0208(8)
C8 0.0309(9) 0.0229(8) 0.0307(8) 0.0002(7) -0.0130(7) -0.0044(6)
C2 0.0309(9) 0.0238(9) 0.0401(9) 0.0028(7) -0.0077(7) -0.0136(7)
C9 0.0296(9) 0.0248(9) 0.0322(9) 0.0021(7) -0.0109(7) -0.0050(7)
N3 0.0405(9) 0.0388(9) 0.0378(8) 0.0085(7) -0.0150(7) -0.0177(7)
C11 0.0397(10) 0.0210(8) 0.0383(9) 0.0022(7) -0.0163(7) -0.0078(7)
C4 0.0409(10) 0.0369(10) 0.0277(8) 0.0045(8) -0.0101(7) -0.0106(7)
C10 0.0579(13) 0.0245(10) 0.0514(11) -0.0055(9) -0.0192(10) 0.0047(8)
O5 0.0539(10) 0.0656(11) 0.0901(13) 0.0263(9) -0.0061(9) -0.0262(9)

loop_
_atom_type_symbol
_atom_type_description
_atom_type_scat_dispersion_real
_atom_type_scat_dispersion_imag
_atom_type_scat_source
C C 0.0033 0.0016 'International Tables Vol C Tables 4.2.6.8 and 6.1.1.4'
H H 0.0000 0.0000 'International Tables Vol C Tables 4.2.6.8 and 6.1.1.4'
N N 0.0061 0.0033 'International Tables Vol C Tables 4.2.6.8 and 6.1.1.4'
O O 0.0106 0.0060 'International Tables Vol C Tables 4.2.6.8 and 6.1.1.4'
Cl Cl 0.1484 0.1585 'International Tables Vol C Tables 4.2.6.8 and 6.1.1.4'

loop_
_geom_angle_atom_site_label_1
_geom_angle_atom_site_label_2
_geom_angle_atom_site_label_3
_geom_angle_site_symmetry_1
_geom_angle_site_symmetry_3
_geom_angle
_geom_angle_publ_flag
C9 O1 C1 . . 120.56(13) ?
C1 C6 C5 . . 118.53(15) ?
C1 C6 C7 . . 119.89(14) ?
C5 C6 C7 . . 121.54(14) ?
O3 N2 O2 . . 120.24(13) ?
O3 N2 C8 . . 119.38(12) ?
O2 N2 C8 . . 120.38(13) ?
O1 C1 C6 . . 123.02(14) ?
O1 C1 C2 . . 116.01(14) ?
C6 C1 C2 . . 120.97(15) ?
C4 C5 C6 . . 119.86(15) ?
C4 C5 H5 . . 120.1 ?
C6 C5 H5 . . 120.1 ?
C8 C7 C6 . . 110.98(13) ?
C8 C7 C11 . . 114.16(13) ?
C6 C7 C11 . . 111.64(13) ?
C8 C7 H7 . . 106.5 ?
C6 C7 H7 . . 106.5 ?
C11 C7 H7 . . 106.5 ?
C9 N1 C10 . . 124.73(17) ?
C9 N1 H1 . . 117.6 ?
C10 N1 H1 . . 117.6 ?
C2 C3 C4 . . 118.19(15) ?
C2 C3 H3 . . 120.9 ?
C4 C3 H3 . . 120.9 ?
N2 C8 C9 . . 120.80(14) ?
N2 C8 C7 . . 116.78(13) ?
C9 C8 C7 . . 122.28(14) ?
C3 C2 C1 . . 120.45(15) ?
C3 C2 Cl1 . . 120.48(13) ?
C1 C2 Cl1 . . 119.04(13) ?
N1 C9 O1 . . 111.86(15) ?
N1 C9 C8 . . 127.76(16) ?
O1 C9 C8 . . 120.38(14) ?
O5 N3 O4 . . 123.38(17) ?
O5 N3 C11 . . 116.64(16) ?
O4 N3 C11 . . 119.98(14) ?
N3 C11 C7 . . 115.17(13) ?
N3 C11 H11A . . 108.5 ?
C7 C11 H11A . . 108.5 ?
N3 C11 H11B . . 108.5 ?
C7 C11 H11B . . 108.5 ?
H11A C11 H11B . . 107.5 ?
C3 C4 C5 . . 121.98(15) ?
C3 C4 Cl2 . . 118.91(13) ?
C5 C4 Cl2 . . 119.08(13) ?
N1 C10 H10A . . 109.5 ?
N1 C10 H10B . . 109.5 ?
H10A C10 H10B . . 109.5 ?
N1 C10 H10C . . 109.5 ?
H10A C10 H10C . . 109.5 ?
H10B C10 H10C . . 109.5 ?

loop_
_geom_bond_atom_site_label_1
_geom_bond_atom_site_label_2
_geom_bond_site_symmetry_2
_geom_bond_distance
_geom_bond_publ_flag
Cl1 C2 . 1.7287(16) ?
Cl2 C4 . 1.7391(17) ?
O1 C9 . 1.352(2) ?
O1 C1 . 1.3812(19) ?
C6 C1 . 1.385(2) ?
C6 C5 . 1.388(2) ?
C6 C7 . 1.509(2) ?
O3 N2 . 1.2537(17) ?
N2 O2 . 1.2593(18) ?
N2 C8 . 1.370(2) ?
O4 N3 . 1.222(2) ?
C1 C2 . 1.392(2) ?
C5 C4 . 1.383(2) ?
C5 H5 . 0.9300 ?
C7 C8 . 1.507(2) ?
C7 C11 . 1.531(2) ?
C7 H7 . 0.9800 ?
N1 C9 . 1.311(2) ?
N1 C10 . 1.455(2) ?
N1 H1 . 0.8600 ?
C3 C2 . 1.381(2) ?
C3 C4 . 1.379(2) ?
C3 H3 . 0.9300 ?
C8 C9 . 1.398(2) ?
N3 O5 . 1.208(2) ?
N3 C11 . 1.492(2) ?
C11 H11A . 0.9700 ?
C11 H11B . 0.9700 ?
C10 H10A . 0.9600 ?
C10 H10B . 0.9600 ?
C10 H10C . 0.9600 ?

loop_
_geom_hbond_atom_site_label_D
_geom_hbond_atom_site_label_H
_geom_hbond_atom_site_label_A
_geom_hbond_site_symmetry_A
_geom_hbond_distance_DH
_geom_hbond_distance_HA
_geom_hbond_distance_DA
_geom_hbond_angle_DHA
N1 H1 O2 . 0.86 2.00 2.613(2) 128
N1 H1 O2 2_766 0.86 2.12 2.881(2) 147.4
C7 H7 O3 2_775 0.98 2.50 3.1944(19) 127.6
C11 H11B O3 2_775 0.97 2.54 3.103(2) 117.3

loop_
_geom_torsion_atom_site_label_1
_geom_torsion_atom_site_label_2
_geom_torsion_atom_site_label_3
_geom_torsion_atom_site_label_4
_geom_torsion_site_symmetry_1
_geom_torsion_site_symmetry_2
_geom_torsion_site_symmetry_3
_geom_torsion_site_symmetry_4
_geom_torsion
_geom_torsion_publ_flag
C9 O1 C1 C6 . . . . -10.9(2) ?
C9 O1 C1 C2 . . . . 169.50(14) ?
C5 C6 C1 O1 . . . . -178.84(15) ?
C7 C6 C1 O1 . . . . -1.1(2) ?
C5 C6 C1 C2 . . . . 0.8(2) ?
C7 C6 C1 C2 . . . . 178.55(15) ?
C1 C6 C5 C4 . . . . 0.5(2) ?
C7 C6 C5 C4 . . . . -177.25(15) ?
C1 C6 C7 C8 . . . . 14.2(2) ?
C5 C6 C7 C8 . . . . -168.08(15) ?
C1 C6 C7 C11 . . . . -114.39(16) ?
C5 C6 C7 C11 . . . . 63.3(2) ?
O3 N2 C8 C9 . . . . -178.20(15) ?
O2 N2 C8 C9 . . . . 1.9(2) ?
O3 N2 C8 C7 . . . . -2.4(2) ?
O2 N2 C8 C7 . . . . 177.65(15) ?
C6 C7 C8 N2 . . . . 166.39(14) ?
C11 C7 C8 N2 . . . . -66.4(2) ?
C6 C7 C8 C9 . . . . -17.9(2) ?
C11 C7 C8 C9 . . . . 109.33(17) ?
C4 C3 C2 C1 . . . . 0.2(3) ?
C4 C3 C2 Cl1 . . . . 178.69(13) ?
O1 C1 C2 C3 . . . . 178.49(15) ?
C6 C1 C2 C3 . . . . -1.1(2) ?
O1 C1 C2 Cl1 . . . . 0.0(2) ?
C6 C1 C2 Cl1 . . . . -179.62(13) ?
C10 N1 C9 O1 . . . . -1.3(3) ?
C10 N1 C9 C8 . . . . 178.82(18) ?
C1 O1 C9 N1 . . . . -172.63(14) ?
C1 O1 C9 C8 . . . . 7.2(2) ?
N2 C8 C9 N1 . . . . 3.4(3) ?
C7 C8 C9 N1 . . . . -172.13(17) ?
N2 C8 C9 O1 . . . . -176.45(15) ?
C7 C8 C9 O1 . . . . 8.0(2) ?
O5 N3 C11 C7 . . . . -163.02(15) ?
O4 N3 C11 C7 . . . . 17.5(2) ?
C8 C7 C11 N3 . . . . -65.94(19) ?
C6 C7 C11 N3 . . . . 60.95(17) ?
C2 C3 C4 C5 . . . . 1.1(3) ?
C2 C3 C4 Cl2 . . . . -176.92(14) ?
C6 C5 C4 C3 . . . . -1.4(3) ?
C6 C5 C4 Cl2 . . . . 176.55(13) ?
